data_4030662
loop_
_publ_author_name
'Rangavittal, N'
'Guru Row, T. N.'
'Rao, C. N. R.'

_publ_section_title
;
 A study of cubic bismuth oxides of the type Bi(26-x)MxO(40-delta) (M =
 Ti, Mn, Fe, Co, Ni or Pb) related to gamma-Bi2O3
;
_journal_name_full 'European Journal of Solid State and Inorganic Chemistry'
_journal_page_first 409
_journal_page_last 422
_journal_volume 31
_journal_year 1994
_chemical_formula_sum 'Bi24 O40 Pb2'
_chemical_formula_weight 6069.91
_space_group_IT_number 197
_symmetry_cell_setting cubic
_symmetry_Int_Tables_number 197
_symmetry_space_group_name_Hall 'I 2 2 3'
_symmetry_space_group_name_H-M 'I 2 3'
_cell_angle_alpha 90
_cell_angle_beta 90
_cell_angle_gamma 90
_cell_formula_units_Z 1
_cell_length_a 10.292(8)
_cell_length_b 10.292(8)
_cell_length_c 10.292(8)
_cell_volume 1090.2(15)
_diffrn_ambient_temperature 293
_diffrn_radiation_probe x-ray
_diffrn_radiation_type CuK\a
_diffrn_radiation_wavelength 1.5418
_exptl_crystal_density_diffrn 9.250
_pd_proc_ls_prof_R_factor 0.092
_pd_proc_ls_prof_wR_factor 0.1392
_refine_ls_R_I_factor 0.1035
_cod_data_source_file EJSSIC-1994-31-409-422-4.cif
_cod_data_source_block 4
_cod_depositor_comments
;
Rietveld refinements
;
_cod_original_cell_volume 1090(3)
_cod_database_code 4030662

loop_
_symmetry_equiv_pos_site_id
_symmetry_equiv_pos_as_xyz
1 x,y,z
2 -x,-y,z
3 x,-y,-z
4 -x,y,-z
5 z,x,y
6 -z,-x,y
7 z,-x,-y
8 -z,x,-y
9 y,z,x
10 y,-z,-x
11 -y,z,-x
12 -y,-z,x
13 1/2+x,1/2+y,1/2+z
14 1/2-x,1/2-y,1/2+z
15 1/2+x,1/2-y,1/2-z
16 1/2-x,1/2+y,1/2-z
17 1/2+z,1/2+x,1/2+y
18 1/2-z,1/2-x,1/2+y
19 1/2+z,1/2-x,1/2-y
20 1/2-z,1/2+x,1/2-y
21 1/2+y,1/2+z,1/2+x
22 1/2+y,1/2-z,1/2-x
23 1/2-y,1/2+z,1/2-x
24 1/2-y,1/2-z,1/2+x

loop_
_atom_site_label
_atom_site_type_symbol
_atom_site_thermal_displace_type
_atom_site_fract_x
_atom_site_fract_y
_atom_site_fract_z
_atom_site_occupancy
_atom_site_U_iso_or_equiv
Bi Bi Uiso 0.1769(9) 0.3209(10) 0.0171(9) 1.000 0.033(2)
O1 O Uiso 0.674(14) 0.674(14) 0.674(14) 1.000 0.0400
O2 O Uiso 0.644(10) 0.744(12) 0.979(12) 1.000 0.0400
Pb Pb Uiso 0.00000 0.00000 0.00000 1.000 0.0383(15)
O3 O Uiso 0.917(10) 0.917(10) 0.917(10) 1.000 0.0400

loop_
_atom_type_symbol
_atom_type_description
_atom_type_scat_dispersion_real
_atom_type_scat_dispersion_imag
_atom_type_scat_source
Bi Bi -4.0111 8.9310 ' International Tables Vol C Tables 4.2.6.8 and 6.1.1.4'
O O 0.0492 0.0322 ' International Tables Vol C Tables 4.2.6.8 and 6.1.1.4'
Pb Pb -4.0753 8.5060 ' International Tables Vol C Tables 4.2.6.8 and 6.1.1.4'

loop_
_geom_angle_atom_site_label_1
_geom_angle_atom_site_label_2
_geom_angle_atom_site_label_3
_geom_angle
_geom_angle_site_symmetry_1
_geom_angle_site_symmetry_3
_geom_angle_publ_flag
O1 Bi O2 86(5) 13_444 2_664 yes
O2 Bi O2 94(5) 2_664 21_444 yes
O2 Bi O2 84(4) 2_664 22_465 yes
O1 Bi O2 94(5) 13_444 21_444 yes
O1 Bi O2 164(5) 13_444 22_465 yes
O2 Bi O2 74(4) 21_444 22_465 yes
O3 Pb O3 110(6) 1_444 3_466 yes
O3 Pb O3 110(6) 1_444 4_646 yes
O3 Pb O3 110(5) 2_664 3_466 yes
O3 Pb O3 110(5) 2_664 4_646 yes
O3 Pb O3 110(5) 3_466 4_646 yes
O3 Pb O3 110(6) 1_444 2_664 yes
Bi O1 Bi 120(6) 13_555 21_555 yes
Bi O1 Bi 120(6) 13_555 17_555 yes
Bi O1 Bi 120(6) 17_555 21_555 yes
Bi O2 Bi 97(4) 17_555 20_556 yes
Bi O2 Bi 126(6) 2_666 17_555 yes
Bi O2 Bi 109(5) 2_666 20_556 yes

loop_
_geom_bond_atom_site_label_1
_geom_bond_atom_site_label_2
_geom_bond_distance
_geom_bond_site_symmetry_2
_geom_bond_publ_flag
Bi O2 2.00(10) 2_664 yes
Bi O1 2.21(14) 13_444 yes
Bi O2 2.20(12) 21_444 yes
Bi O2 2.73(12) 22_465 yes
Pb O3 1.48(10) 1_444 yes
Pb O3 1.48(10) 2_664 yes
Pb O3 1.48(10) 3_466 yes
Pb O3 1.48(10) 4_646 yes
